data_7059333
loop_
_publ_author_name
'Hou, Wei'
'Wang, Gang'
'Wu, Xiaojing'
'Sun, Shuoyi'
'Zhao, Chunyang'
'Liu, Wei-Sheng'
'Pan, Fuxing'

_publ_section_title
;
 Lanthanide clusters as highly efficient catalysts regarding carbon
 dioxide activation
;
_journal_issue 13
_journal_name_full 'New Journal of Chemistry'
_journal_page_first 5019
_journal_page_last 5022
_journal_paper_doi 10.1039/C9NJ05831A
_journal_volume 44
_journal_year 2020
_chemical_formula_moiety 'C66 H77 N11 Nd2 O18, 3(C2 H3 N)'
_chemical_formula_sum 'C72 H86 N14 Nd2 O18'
_chemical_formula_weight 1724.02
_chemical_properties_physical Air-sensitive,Efflorescent
_space_group_crystal_system monoclinic
_space_group_IT_number 14
_space_group_name_Hall '-P 2ybc'
_space_group_name_H-M_alt 'P 1 21/c 1'
_atom_sites_solution_hydrogens geom
_atom_sites_solution_primary direct
_audit_creation_date 2018-04-23
_audit_creation_method
;
Olex2 1.2
(compiled 2017.08.10 svn.r3458 for OlexSys, GUI svn.r5381)
;
_audit_update_record
;
2019-06-11 deposited with the CCDC.	2020-02-20 downloaded from the CCDC.
;
_cell_angle_alpha 90
_cell_angle_beta 117.705(11)
_cell_angle_gamma 90
_cell_formula_units_Z 4
_cell_length_a 17.7253(15)
_cell_length_b 27.7358(15)
_cell_length_c 17.9572(17)
_cell_measurement_reflns_used 7555
_cell_measurement_temperature 100.00(10)
_cell_measurement_theta_max 26.9460
_cell_measurement_theta_min 2.5430
_cell_volume 7816.1(13)
_computing_cell_refinement 'CrysAlisPro 1.171.38.43f (Rigaku OD, 2015)'
_computing_data_collection 'CrysAlisPro 1.171.38.43f (Rigaku OD, 2015)'
_computing_data_reduction 'CrysAlisPro 1.171.38.43f (Rigaku OD, 2015)'
_computing_molecular_graphics 'Olex2 (Dolomanov et al., 2009)'
_computing_publication_material 'Olex2 (Dolomanov et al., 2009)'
_computing_structure_refinement 'XL (Sheldrick, 2008)'
_computing_structure_solution 'XS (Sheldrick, 2008)'
_diffrn_ambient_environment N~2~
_diffrn_ambient_temperature 100.00(10)
_diffrn_detector 'CCD plate'
_diffrn_detector_area_resol_mean 5.2684
_diffrn_detector_type AtlasS2
_diffrn_measured_fraction_theta_full 0.998
_diffrn_measured_fraction_theta_max 0.998
_diffrn_measurement_details
;
List of Runs (angles in degrees, time in seconds):

  # Type    Start    End  Width  t~exp~   \w     \q     \k     \f   Frames
#--------------------------------------------------------------------------
  1  \w     12.00  81.00   1.00   20.00    --   11.74  57.00  90.00   69
  2  \w    -21.00  86.00   1.00   20.00    --   11.74  77.00-180.00  107
  3  \w    -20.00   5.00   1.00   20.00    --   11.74 -99.00 150.00   25
;
_diffrn_measurement_device 'four-circle diffractometer'
_diffrn_measurement_device_type 'SuperNova, Dual, Cu at zero, AtlasS2'
_diffrn_measurement_method '\w scans'
_diffrn_orient_matrix_type 'CrysAlisPro convention (1999,Acta A55,543-557)'
_diffrn_orient_matrix_UB_11 -0.0202460000
_diffrn_orient_matrix_UB_12 -0.0005538000
_diffrn_orient_matrix_UB_13 -0.0446031000
_diffrn_orient_matrix_UB_21 0.0396335000
_diffrn_orient_matrix_UB_22 0.0048086000
_diffrn_orient_matrix_UB_23 0.0007181000
_diffrn_orient_matrix_UB_31 0.0080279000
_diffrn_orient_matrix_UB_32 -0.0251089000
_diffrn_orient_matrix_UB_33 0.0011197000
_diffrn_radiation_monochromator mirror
_diffrn_radiation_probe x-ray
_diffrn_radiation_type MoK\a
_diffrn_radiation_wavelength 0.71073
_diffrn_reflns_av_R_equivalents 0.0783
_diffrn_reflns_av_unetI/netI 0.1221
_diffrn_reflns_Laue_measured_fraction_full 0.998
_diffrn_reflns_Laue_measured_fraction_max 0.998
_diffrn_reflns_limit_h_max 21
_diffrn_reflns_limit_h_min -21
_diffrn_reflns_limit_k_max 34
_diffrn_reflns_limit_k_min -25
_diffrn_reflns_limit_l_max 22
_diffrn_reflns_limit_l_min -21
_diffrn_reflns_number 37659
_diffrn_reflns_point_group_measured_fraction_full 0.998
_diffrn_reflns_point_group_measured_fraction_max 0.998
_diffrn_reflns_theta_full 25.242
_diffrn_reflns_theta_max 26.022
_diffrn_reflns_theta_min 1.949
_diffrn_source 'micro-focus sealed X-ray tube'
_diffrn_source_type 'SuperNova (Mo) X-ray Source'
_exptl_absorpt_coefficient_mu 1.389
_exptl_absorpt_correction_T_max 1.00000
_exptl_absorpt_correction_T_min 0.94429
_exptl_absorpt_correction_type multi-scan
_exptl_absorpt_process_details
;
CrysAlisPro 1.171.38.43f (Rigaku Oxford Diffraction, 2015)
Empirical absorption correction using spherical harmonics,
 implemented in SCALE3 ABSPACK scaling algorithm.
;
_exptl_crystal_colour red
_exptl_crystal_colour_primary red
_exptl_crystal_density_diffrn 1.465
_exptl_crystal_description block
_exptl_crystal_F_000 3520
_exptl_crystal_recrystallization_method 'Re-crystallisation from solvent'
_exptl_crystal_size_max 0.14
_exptl_crystal_size_mid 0.13
_exptl_crystal_size_min 0.11
_refine_diff_density_max 2.278
_refine_diff_density_min -0.953
_refine_diff_density_rms 0.154
_refine_ls_extinction_method none
_refine_ls_goodness_of_fit_ref 1.071
_refine_ls_hydrogen_treatment constr
_refine_ls_matrix_type full
_refine_ls_number_parameters 1025
_refine_ls_number_reflns 15343
_refine_ls_number_restraints 96
_refine_ls_restrained_S_all 1.072
_refine_ls_R_factor_all 0.1068
_refine_ls_R_factor_gt 0.0725
_refine_ls_shift/su_max 0.002
_refine_ls_shift/su_mean 0.000
_refine_ls_structure_factor_coef Fsqd
_refine_ls_weighting_details 'w=1/[\s^2^(Fo^2^)+(0.0442P)^2^+7.0873P] where P=(Fo^2^+2Fc^2^)/3'
_refine_ls_weighting_scheme calc
_refine_ls_wR_factor_gt 0.1306
_refine_ls_wR_factor_ref 0.1475
_reflns_Friedel_coverage 0.000
_reflns_number_gt 10961
_reflns_number_total 15343
_reflns_threshold_expression 'I > 2\s(I)'
_cod_data_source_file c9nj05831a2.cif
_cod_data_source_block ndno3
_cod_depositor_comments
;Adding full bibliography for 7059332--7059334.cif.

 Adding full bibliography for 7059332--7059334.cif.
;
_cod_database_code 7059333
_shelx_shelxl_version_number 2018/1
_shelx_space_group_comment
;
The symmetry employed for this shelxl refinement is uniquely defined
by the following loop, which should always be used as a source of
symmetry information in preference to the above space-group names.
They are only intended as comments.
;
_shelx_estimated_absorpt_t_max 0.862
_shelx_estimated_absorpt_t_min 0.829
_reflns_odcompleteness_completeness 99.93
_reflns_odcompleteness_iscentric 1
_reflns_odcompleteness_theta 26.32
_olex2_refinement_description
;
1. Fixed Uiso
 At 1.2 times of:
  All C(H) groups, All C(H,H) groups, All C(H,H,H,H) groups, All N(H) groups
 At 1.5 times of:
  All C(H,H,H) groups, All O(H) groups
2. Uiso/Uaniso restraints and constraints
Uanis(C61B) \\sim Ueq, Uanis(C62B) \\sim Ueq, Uanis(C62A) \\sim Ueq,
Uanis(C61A) \\sim Ueq, Uanis(C42A) \\sim Ueq, Uanis(C43A) \\sim Ueq,
Uanis(C38A) \\sim Ueq, Uanis(C37A) \\sim Ueq, Uanis(C38B) \\sim Ueq,
Uanis(C37B) \\sim Ueq, Uanis(C65) \\sim Ueq, Uanis(C63) \\sim Ueq, Uanis(C64)
\\sim Ueq, Uanis(C19) \\sim Ueq, Uanis(C43B) \\sim Ueq, Uanis(C42B) \\sim Ueq:
with sigma of 0.005 and sigma for terminal atoms of 0.01
3. Others
 Fixed Sof: C38A(0.5) H38A(0.5) H38B(0.5) H38C(0.5) H41C(0.5) H41D(0.5)
 H41A(0.5) H41B(0.5) C37A(0.5) H37A(0.5) H37B(0.5) C61B(0.5) H61A(0.5)
 H61B(0.5) C42A(0.5) H42A(0.5) C43A(0.5) H43A(0.5) H43B(0.5) C62B(0.5)
 H62A(0.5) H62B(0.5) H62C(0.5) C62A(0.5) H62D(0.5) H62E(0.5) H62F(0.5)
 C61A(0.5) H61C(0.5) H61D(0.5) C38B(0.5) H38D(0.5) H38E(0.5) H38F(0.5)
 C37B(0.5) H37C(0.5) H37D(0.5) C42B(0.5) H42B(0.5) C43B(0.5) H43C(0.5) H43D(0.5)
4.a Secondary CH2 refined with riding coordinates:
 C20(H20A,H20B), C41(H41C,H41D), C41(H41A,H41B), C39(H39A,H39B), C37A(H37A,
 H37B), C17(H17A,H17B), C15(H15A,H15B), C59(H59A,H59B), C63(H63A,H63B),
 C61B(H61A,H61B), C61A(H61C,H61D), C37B(H37C,H37D)
4.b Aromatic/amide H refined with riding coordinates:
 N1(H1), N4(H4), C5(H5), C30(H30), C8(H8), C27(H27), C35(H35), C11(H11),
 C10(H10), C3(H3), C33(H33), C25(H25), C21(H21), C32(H32), C46(H46), N7(H7),
 C51(H51), C13(H13), C48(H48), C58(H58), C49(H49), C56(H56), C64(H64),
 C42A(H42A), C42B(H42B)
4.c X=CH2 refined with riding coordinates:
 C65(H65A,H65B), C43A(H43A,H43B), C22(H22A,H22B), C43B(H43C,H43D)
4.d Idealised Me refined as rotating group:
 C38A(H38A,H38B,H38C), C40(H40A,H40B,H40C), C44(H44A,H44B,H44C), C60(H60A,H60B,
 H60C), C18(H18A,H18B,H18C), C16(H16A,H16B,H16C), C66(H66A,H66B,H66C), C68(H68A,
 H68B,H68C), C70(H70A,H70B,H70C), C62B(H62A,H62B,H62C), C19(H19A,H19B,H19C),
 C62A(H62D,H62E,H62F), C38B(H38D,H38E,H38F), C72(H72A,H72B,H72C)
4.e Idealised tetrahedral OH refined as rotating group:
 O2(H2), O6(H6)
;
_olex2_submission_special_instructions 'No special instructions were received'
_oxdiff_exptl_absorpt_empirical_details
;
Empirical correction (ABSPACK) includes:
- Absorption correction using spherical harmonics
- Frame scaling
- Detector area scaling
;
_oxdiff_exptl_absorpt_empirical_full_max 1.096
_oxdiff_exptl_absorpt_empirical_full_min 0.915

loop_
_space_group_symop_operation_xyz
'x, y, z'
'-x, y+1/2, -z+1/2'
'-x, -y, -z'
'x, -y-1/2, z-1/2'

loop_
_atom_site_label
_atom_site_type_symbol
_atom_site_fract_x
_atom_site_fract_y
_atom_site_fract_z
_atom_site_U_iso_or_equiv
_atom_site_adp_type
_atom_site_occupancy
_atom_site_site_symmetry_order
_atom_site_calc_flag
_atom_site_refinement_flags_posn
_atom_site_refinement_flags_adp
_atom_site_refinement_flags_occupancy
_atom_site_disorder_assembly
_atom_site_disorder_group
Nd1 Nd 0.34736(2) 0.89477(2) 0.43109(2) 0.01685(11) Uani 1 1 d . . . . .
Nd2 Nd 0.18696(2) 0.98952(2) 0.37345(2) 0.01796(11) Uani 1 1 d . . . . .
O4 O 0.1885(3) 0.90441(16) 0.3745(3) 0.0207(10) Uani 1 1 d . . . . .
O7 O 0.3546(3) 0.80622(16) 0.4483(3) 0.0232(11) Uani 1 1 d . . . . .
O8 O 0.3166(2) 0.95943(15) 0.5034(3) 0.0177(10) Uani 1 1 d . . . . .
N1 N 0.1103(3) 0.9925(2) 0.5167(3) 0.0248(13) Uani 1 1 d . . . . .
H1 H 0.097150 0.985789 0.556002 0.030 Uiso 1 1 calc R . . . .
O3 O 0.1324(3) 1.04695(17) 0.4369(3) 0.0273(11) Uani 1 1 d . . . . .
O2 O 0.0863(3) 1.02997(18) 0.6430(3) 0.0297(12) Uani 1 1 d . . . . .
H2 H 0.063596 1.032248 0.673578 0.045 Uiso 1 1 calc GR . . . .
C29 C 0.3499(4) 0.7854(3) 0.5071(4) 0.0254(16) Uani 1 1 d . . . . .
N4 N 0.3351(3) 0.8103(2) 0.5625(3) 0.0244(13) Uani 1 1 d . . . . .
H4 H 0.328738 0.795540 0.601274 0.029 Uiso 1 1 calc R . . . .
O1 O 0.0810(3) 1.1076(2) 0.7267(3) 0.0416(14) Uani 1 1 d . . . . .
N2 N 0.1273(3) 0.9561(2) 0.4733(3) 0.0217(13) Uani 1 1 d . . . . .
N5 N 0.3300(3) 0.8601(2) 0.5571(3) 0.0228(13) Uani 1 1 d . . . . .
C38A C 0.2916(11) 1.0929(7) 0.8117(12) 0.053(5) Uani 0.5 1 d . U P A 2
H38A H 0.251549 1.068400 0.778945 0.080 Uiso 0.5 1 calc GR . P A 2
H38B H 0.265604 1.124023 0.794864 0.080 Uiso 0.5 1 calc GR . P A 2
H38C H 0.308377 1.087868 0.870222 0.080 Uiso 0.5 1 calc GR . P A 2
C9 C 0.1259(4) 0.8686(2) 0.4558(4) 0.0224(16) Uani 1 1 d . . . . .
C36 C 0.3220(4) 0.9685(2) 0.5792(4) 0.0184(15) Uani 1 1 d . . . . .
O6 O 0.3206(4) 0.7280(2) 0.6274(3) 0.0501(16) Uani 1 1 d . . . . .
H6 H 0.345124 0.717310 0.675425 0.075 Uiso 1 1 calc GR . . . .
C2 C 0.0893(4) 1.1170(3) 0.6562(5) 0.0310(18) Uani 1 1 d . . . . .
C28 C 0.3608(4) 0.7326(2) 0.5175(4) 0.0240(16) Uani 1 1 d . . . . .
C5 C 0.1073(4) 1.1250(3) 0.5123(4) 0.0262(16) Uani 1 1 d . . . . .
H5 H 0.113701 1.127673 0.463924 0.031 Uiso 1 1 calc R . . . .
C30 C 0.3271(4) 0.8812(3) 0.6204(4) 0.0235(16) Uani 1 1 d . . . . .
H30 H 0.325933 0.860950 0.661167 0.028 Uiso 1 1 calc R . . . .
N3 N 0.1373(4) 0.7342(2) 0.3487(4) 0.0336(15) Uani 1 1 d . . . . .
C8 C 0.1151(4) 0.9133(3) 0.4918(4) 0.0262(17) Uani 1 1 d . . . . .
H8 H 0.097374 0.910420 0.532819 0.031 Uiso 1 1 calc R . . . .
C6 C 0.1027(4) 1.0790(3) 0.5424(4) 0.0244(16) Uani 1 1 d . . . . .
C27 C 0.3892(4) 0.7087(3) 0.4670(4) 0.0271(17) Uani 1 1 d . . . . .
H27 H 0.397083 0.726271 0.427101 0.033 Uiso 1 1 calc R . . . .
C12 C 0.1338(4) 0.7780(3) 0.3843(5) 0.0311(18) Uani 1 1 d . . . . .
C35 C 0.3214(4) 1.0166(2) 0.6029(4) 0.0206(15) Uani 1 1 d . . . . .
H35 H 0.318586 1.040894 0.566096 0.025 Uiso 1 1 calc R . . . .
C7 C 0.1151(4) 1.0384(2) 0.4954(4) 0.0219(16) Uani 1 1 d . . . . .
O5 O 0.3567(4) 0.6348(2) 0.6485(4) 0.0586(18) Uani 1 1 d . . . . .
N6 N 0.3248(5) 1.0766(2) 0.7017(4) 0.053(2) Uani 1 1 d . . . . .
C11 C 0.1066(4) 0.7810(3) 0.4462(5) 0.0335(19) Uani 1 1 d . . . . .
H11 H 0.091060 0.753124 0.464379 0.040 Uiso 1 1 calc R . . . .
C14 C 0.1569(4) 0.8659(2) 0.3960(4) 0.0211(15) Uani 1 1 d . . . . .
C4 C 0.1026(4) 1.1665(3) 0.5529(5) 0.0325(18) Uani 1 1 d . . . . .
C24 C 0.3701(5) 0.6563(3) 0.5880(5) 0.039(2) Uani 1 1 d . . . . .
C10 C 0.1027(4) 0.8248(3) 0.4801(5) 0.0330(19) Uani 1 1 d . . . . .
H10 H 0.083984 0.825620 0.520630 0.040 Uiso 1 1 calc R . . . .
C1 C 0.0921(4) 1.0749(3) 0.6137(4) 0.0260(17) Uani 1 1 d . . . . .
C20 C 0.1037(5) 1.2164(3) 0.5178(5) 0.042(2) Uani 1 1 d . . . . .
H20A H 0.047487 1.223144 0.472129 0.050 Uiso 1 1 calc R . . . .
H20B H 0.115403 1.240098 0.561490 0.050 Uiso 1 1 calc R . . . .
C23 C 0.3519(5) 0.7064(3) 0.5793(5) 0.0350(19) Uani 1 1 d . . . . .
C3 C 0.0964(4) 1.1614(3) 0.6271(5) 0.035(2) Uani 1 1 d . . . . .
H3 H 0.097017 1.188784 0.657334 0.043 Uiso 1 1 calc R . . . .
C26 C 0.4062(5) 0.6595(3) 0.4742(5) 0.0348(19) Uani 1 1 d . . . . .
C31 C 0.3257(4) 0.9314(2) 0.6349(4) 0.0214(15) Uani 1 1 d . . . . .
C41 C 0.4382(6) 0.6339(3) 0.4197(5) 0.051(2) Uani 1 1 d . . . . .
H41C H 0.497763 0.625891 0.454154 0.061 Uiso 0.5 1 calc R . P B 3
H41D H 0.407042 0.603925 0.399821 0.061 Uiso 0.5 1 calc R . P B 3
H41A H 0.392328 0.613712 0.380254 0.061 Uiso 0.5 1 calc R . P C -3
H41B H 0.448969 0.658239 0.387001 0.061 Uiso 0.5 1 calc R . P C -3
C33 C 0.3290(6) 0.9914(3) 0.7335(5) 0.046(2) Uani 1 1 d . . . . .
H33 H 0.331732 0.998282 0.785381 0.055 Uiso 1 1 calc R . . . .
C39 C 0.3240(4) 1.1161(3) 0.6489(5) 0.0314(18) Uani 1 1 d . . . . .
H39A H 0.302579 1.144761 0.663761 0.038 Uiso 1 1 calc R . . . .
H39B H 0.285402 1.108429 0.590712 0.038 Uiso 1 1 calc R . . . .
C40 C 0.4111(5) 1.1267(3) 0.6572(6) 0.049(2) Uani 1 1 d . . . . .
H40A H 0.406652 1.151857 0.618634 0.073 Uiso 1 1 calc GR . . . .
H40B H 0.433594 1.098155 0.644669 0.073 Uiso 1 1 calc GR . . . .
H40C H 0.448432 1.136919 0.713674 0.073 Uiso 1 1 calc GR . . . .
C44 C 0.3742(7) 0.5839(3) 0.6608(6) 0.066(3) Uani 1 1 d . . . . .
H44A H 0.338873 0.566983 0.609548 0.098 Uiso 1 1 calc GR . . . .
H44B H 0.362475 0.572477 0.704782 0.098 Uiso 1 1 calc GR . . . .
H44C H 0.433089 0.578189 0.676072 0.098 Uiso 1 1 calc GR . . . .
C34 C 0.3248(5) 1.0294(3) 0.6798(5) 0.038(2) Uani 1 1 d . . . . .
C25 C 0.3971(5) 0.6336(3) 0.5377(5) 0.0351(19) Uani 1 1 d . . . . .
H25 H 0.409641 0.600890 0.544994 0.042 Uiso 1 1 calc R . . . .
C21 C 0.1661(6) 1.2224(3) 0.4866(7) 0.057(3) Uani 1 1 d . . . . .
H21 H 0.223233 1.219810 0.526056 0.069 Uiso 1 1 calc R . . . .
C32 C 0.3291(5) 0.9445(3) 0.7105(5) 0.039(2) Uani 1 1 d . . . . .
H32 H 0.331621 0.920303 0.747468 0.047 Uiso 1 1 calc R . . . .
C37A C 0.3659(12) 1.0902(7) 0.7982(12) 0.044(4) Uani 0.5 1 d . U P A 2
H37A H 0.405276 1.065585 0.833075 0.053 Uiso 0.5 1 calc R . P A 2
H37B H 0.395266 1.120967 0.809291 0.053 Uiso 0.5 1 calc R . P A 2
O12 O 0.2918(3) 0.95813(15) 0.3318(3) 0.0192(10) Uani 1 1 d . . . . .
O17 O 0.0216(3) 0.98550(19) 0.2886(3) 0.0332(12) Uani 1 1 d . . . . .
O14 O 0.3030(3) 0.84547(18) 0.2899(3) 0.0348(13) Uani 1 1 d . . . . .
O16 O 0.0877(3) 0.96726(18) 0.2168(3) 0.0280(12) Uani 1 1 d . . . . .
O13 O 0.4380(3) 0.85278(18) 0.3729(4) 0.0388(13) Uani 1 1 d . . . . .
O15 O 0.3921(4) 0.79212(19) 0.2869(4) 0.0503(16) Uani 1 1 d . . . . .
O18 O -0.0500(3) 0.9593(2) 0.1598(3) 0.0464(16) Uani 1 1 d . . . . .
N10 N 0.3781(4) 0.8307(2) 0.3162(4) 0.0334(15) Uani 1 1 d . . . . .
N11 N 0.0185(4) 0.9699(2) 0.2195(4) 0.0293(15) Uani 1 1 d . . . . .
C45 C 0.3177(4) 0.9875(2) 0.2880(4) 0.0180(14) Uani 1 1 d . . . . .
C46 C 0.2562(4) 1.0045(2) 0.2105(4) 0.0196(15) Uani 1 1 d . . . . .
H46 H 0.199978 0.994588 0.190790 0.024 Uiso 1 1 calc R . . . .
C50 C 0.4034(4) 1.0004(2) 0.3174(4) 0.0185(15) Uani 1 1 d . . . . .
O10 O 0.7117(3) 0.94923(15) 0.5919(2) 0.0179(10) Uani 1 1 d . . . . .
O11 O 0.4861(3) 0.87946(17) 0.5490(3) 0.0259(11) Uani 1 1 d . . . . .
O9 O 0.8576(3) 0.92695(17) 0.7185(3) 0.0254(11) Uani 1 1 d . . . . .
N7 N 0.5496(3) 0.93614(18) 0.5066(3) 0.0167(12) Uani 1 1 d . . . . .
H7 H 0.595138 0.950982 0.513858 0.020 Uiso 1 1 calc R . . . .
N8 N 0.4702(3) 0.94907(19) 0.4413(3) 0.0163(12) Uani 1 1 d . . . . .
C51 C 0.4740(4) 0.9822(2) 0.3924(4) 0.0207(15) Uani 1 1 d . . . . .
H51 H 0.527197 0.995561 0.407133 0.025 Uiso 1 1 calc R . . . .
C13 C 0.1581(4) 0.8212(3) 0.3610(4) 0.0280(17) Uani 1 1 d . . . . .
H13 H 0.175986 0.820022 0.319818 0.034 Uiso 1 1 calc R . . . .
C54 C 0.7115(4) 0.9114(2) 0.6371(4) 0.0185(15) Uani 1 1 d . . . . .
C55 C 0.7893(4) 0.8969(2) 0.7062(4) 0.0232(16) Uani 1 1 d . . . . .
N9 N 0.2146(4) 1.0520(3) 0.0845(4) 0.0423(19) Uani 1 1 d . . . . .
C17 C 0.1784(5) 0.7301(3) 0.2956(5) 0.0363(19) Uani 1 1 d . . . . .
H17A H 0.205424 0.698728 0.304644 0.044 Uiso 1 1 calc R . . . .
H17B H 0.222714 0.754344 0.312494 0.044 Uiso 1 1 calc R . . . .
C48 C 0.3624(4) 1.0500(3) 0.1927(4) 0.0301(18) Uani 1 1 d . . . . .
H48 H 0.377941 1.071022 0.161848 0.036 Uiso 1 1 calc R . . . .
C58 C 0.6439(4) 0.8457(3) 0.6736(4) 0.0315(18) Uani 1 1 d . . . . .
H58 H 0.594669 0.828889 0.663679 0.038 Uiso 1 1 calc R . . . .
C52 C 0.5532(4) 0.8999(2) 0.5580(4) 0.0208(15) Uani 1 1 d . . . . .
C53 C 0.6386(4) 0.8863(2) 0.6239(4) 0.0202(15) Uani 1 1 d . . . . .
C49 C 0.4226(4) 1.0327(2) 0.2678(4) 0.0245(16) Uani 1 1 d . . . . .
H49 H 0.478812 1.042549 0.287301 0.029 Uiso 1 1 calc R . . . .
C15 C 0.0963(5) 0.6902(3) 0.3590(6) 0.044(2) Uani 1 1 d . . . . .
H15A H 0.073994 0.671566 0.307469 0.053 Uiso 1 1 calc R . . . .
H15B H 0.048667 0.699345 0.368590 0.053 Uiso 1 1 calc R . . . .
C56 C 0.7950(4) 0.8579(3) 0.7545(5) 0.0335(19) Uani 1 1 d . . . . .
H56 H 0.847160 0.849120 0.798937 0.040 Uiso 1 1 calc R . . . .
C47 C 0.2762(4) 1.0360(3) 0.1613(4) 0.0274(17) Uani 1 1 d . . . . .
C59 C 0.1280(4) 1.0339(3) 0.0495(5) 0.035(2) Uani 1 1 d . . . . .
H59A H 0.090463 1.055507 0.005153 0.042 Uiso 1 1 calc R . . . .
H59B H 0.110176 1.033890 0.093006 0.042 Uiso 1 1 calc R . . . .
C57 C 0.7215(5) 0.8308(3) 0.7368(5) 0.038(2) Uani 1 1 d . . . . .
C60 C 0.1188(5) 0.9828(3) 0.0135(5) 0.054(3) Uani 1 1 d . . . . .
H60A H 0.131081 0.983197 -0.033242 0.081 Uiso 1 1 calc GR . . . .
H60B H 0.061656 0.971539 -0.004968 0.081 Uiso 1 1 calc GR . . . .
H60C H 0.158045 0.961593 0.056286 0.081 Uiso 1 1 calc GR . . . .
C18 C 0.1178(6) 0.7361(3) 0.2023(5) 0.061(3) Uani 1 1 d . . . . .
H18A H 0.148314 0.730887 0.170644 0.092 Uiso 1 1 calc GR . . . .
H18B H 0.094581 0.768087 0.191974 0.092 Uiso 1 1 calc GR . . . .
H18C H 0.072430 0.713023 0.185440 0.092 Uiso 1 1 calc GR . . . .
C16 C 0.1570(5) 0.6591(3) 0.4314(6) 0.051(2) Uani 1 1 d . . . . .
H16A H 0.207691 0.653379 0.426055 0.077 Uiso 1 1 calc GR . . . .
H16B H 0.130131 0.628880 0.430402 0.077 Uiso 1 1 calc GR . . . .
H16C H 0.171688 0.675286 0.483604 0.077 Uiso 1 1 calc GR . . . .
C66 C 0.9398(4) 0.9080(3) 0.7686(6) 0.051(3) Uani 1 1 d . . . . .
H66A H 0.981513 0.928897 0.765644 0.076 Uiso 1 1 calc GR . . . .
H66B H 0.943816 0.876554 0.748408 0.076 Uiso 1 1 calc GR . . . .
H66C H 0.950059 0.905670 0.825901 0.076 Uiso 1 1 calc GR . . . .
C67 C 0.1471(7) 0.9216(4) 0.7466(8) 0.068(3) Uani 1 1 d . . . . .
C69 C 0.0463(8) 0.8529(4) 0.0511(8) 0.062(3) Uani 1 1 d . . . . .
N14 N 0.1160(8) 0.8954(4) 0.6898(8) 0.111(4) Uani 1 1 d . . . . .
C63 C 0.7268(6) 0.7842(3) 0.7855(6) 0.058(3) Uani 1 1 d . U . . .
H63A H 0.739638 0.757716 0.758084 0.070 Uiso 1 1 calc R . . . .
H63B H 0.774016 0.787219 0.841722 0.070 Uiso 1 1 calc R . . . .
C68 C 0.1820(7) 0.9550(4) 0.8174(7) 0.073(3) Uani 1 1 d . . . . .
H68A H 0.186248 0.986557 0.797734 0.110 Uiso 1 1 calc GR . . . .
H68B H 0.237559 0.944235 0.857854 0.110 Uiso 1 1 calc GR . . . .
H68C H 0.145182 0.956146 0.843131 0.110 Uiso 1 1 calc GR . . . .
C70 C 0.1181(8) 0.8666(4) 0.1308(6) 0.081(4) Uani 1 1 d . . . . .
H70A H 0.131255 0.900030 0.128928 0.121 Uiso 1 1 calc GR . . . .
H70B H 0.166716 0.847281 0.140399 0.121 Uiso 1 1 calc GR . . . .
H70C H 0.103722 0.861561 0.175555 0.121 Uiso 1 1 calc GR . . . .
C61B C 0.2359(10) 1.0758(6) 0.0237(11) 0.029(4) Uani 0.5 1 d . U P D -1
H61A H 0.196085 1.066212 -0.033142 0.035 Uiso 0.5 1 calc R . P D -1
H61B H 0.292939 1.066973 0.034257 0.035 Uiso 0.5 1 calc R . P D -1
C65 C 0.5985(7) 0.7368(4) 0.7524(7) 0.090(4) Uani 1 1 d . U . . .
H65A H 0.608102 0.717197 0.715692 0.108 Uiso 1 1 calc R . . . .
H65B H 0.551243 0.731549 0.760916 0.108 Uiso 1 1 calc R . . . .
C64 C 0.6521(7) 0.7722(4) 0.7926(7) 0.080(3) Uani 1 1 d . U . . .
H64 H 0.639987 0.790919 0.828752 0.096 Uiso 1 1 calc R . . . .
C42A C 0.4298(8) 0.6616(5) 0.3473(8) 0.021(3) Uani 0.5 1 d . U P E 3
H42A H 0.377573 0.675919 0.312560 0.025 Uiso 0.5 1 calc R . P E 3
C43A C 0.4930(10) 0.6673(5) 0.3290(10) 0.037(4) Uani 0.5 1 d . U P E 3
H43A H 0.545740 0.653308 0.362935 0.044 Uiso 0.5 1 calc R . P E 3
H43B H 0.485061 0.685265 0.282191 0.044 Uiso 0.5 1 calc R . P E 3
C62B C 0.2302(12) 1.1312(7) 0.0349(13) 0.060(5) Uani 0.5 1 d . U P D -1
H62A H 0.248306 1.148116 -0.000704 0.091 Uiso 0.5 1 calc GR . P D -1
H62B H 0.266456 1.139854 0.092519 0.091 Uiso 0.5 1 calc GR . P D -1
H62C H 0.172451 1.139872 0.019846 0.091 Uiso 0.5 1 calc GR . P D -1
C22 C 0.1499(7) 1.2309(4) 0.4096(8) 0.081(3) Uani 1 1 d . . . . .
H22A H 0.093759 1.233789 0.367762 0.097 Uiso 1 1 calc R . . . .
H22B H 0.194355 1.234135 0.396106 0.097 Uiso 1 1 calc R . . . .
C19 C 0.0801(5) 1.1482(3) 0.7755(5) 0.051(2) Uani 1 1 d . U . . .
H19A H 0.032587 1.168531 0.741806 0.077 Uiso 1 1 calc GR . . . .
H19B H 0.132122 1.166033 0.793810 0.077 Uiso 1 1 calc GR . . . .
H19C H 0.075063 1.137116 0.823661 0.077 Uiso 1 1 calc GR . . . .
N13 N -0.0080(6) 0.8423(4) -0.0122(6) 0.081(3) Uani 1 1 d . . . . .
C62A C 0.2574(14) 1.0794(9) -0.0143(15) 0.085(7) Uani 0.5 1 d . U P D 1
H62D H 0.213975 1.058980 -0.054924 0.128 Uiso 0.5 1 calc GR . P D 1
H62E H 0.308799 1.061152 0.015850 0.128 Uiso 0.5 1 calc GR . P D 1
H62F H 0.267967 1.105836 -0.042699 0.128 Uiso 0.5 1 calc GR . P D 1
C61A C 0.2291(14) 1.0979(9) 0.0443(14) 0.059(6) Uani 0.5 1 d . U P D 1
H61C H 0.176718 1.116172 0.015167 0.070 Uiso 0.5 1 calc R . P D 1
H61D H 0.272245 1.118274 0.086518 0.070 Uiso 0.5 1 calc R . P D 1
C38B C 0.3929(9) 1.0897(6) 0.8524(10) 0.035(4) Uani 0.5 1 d . U P A -2
H38D H 0.424624 1.061523 0.852986 0.052 Uiso 0.5 1 calc GR . P A -2
H38E H 0.382284 1.089090 0.900183 0.052 Uiso 0.5 1 calc GR . P A -2
H38F H 0.425168 1.118034 0.854915 0.052 Uiso 0.5 1 calc GR . P A -2
C37B C 0.3065(9) 1.0905(5) 0.7700(8) 0.020(3) Uani 0.5 1 d . U P A -2
H37C H 0.266666 1.068040 0.774136 0.024 Uiso 0.5 1 calc R . P A -2
H37D H 0.281747 1.122541 0.760193 0.024 Uiso 0.5 1 calc R . P A -2
C72 C 0.5787(6) 0.7731(3) 0.4943(6) 0.062(3) Uani 1 1 d . . . . .
H72A H 0.550106 0.764441 0.435877 0.093 Uiso 1 1 calc GR . . . .
H72B H 0.619537 0.798003 0.503128 0.093 Uiso 1 1 calc GR . . . .
H72C H 0.537682 0.784512 0.511060 0.093 Uiso 1 1 calc GR . . . .
C71 C 0.6222(6) 0.7310(4) 0.5443(8) 0.074(3) Uani 1 1 d . . . . .
N12 N 0.6570(7) 0.6987(4) 0.5833(9) 0.137(5) Uani 1 1 d . . . . .
C42B C 0.5151(15) 0.6037(9) 0.4611(15) 0.088(7) Uani 0.5 1 d . U P E -3
H42B H 0.563756 0.619584 0.499939 0.105 Uiso 0.5 1 calc R . P E -3
C43B C 0.5259(19) 0.5536(11) 0.4504(18) 0.124(10) Uani 0.5 1 d . U P E -3
H43C H 0.480013 0.535390 0.412558 0.149 Uiso 0.5 1 calc R . P E -3
H43D H 0.578923 0.539180 0.481198 0.149 Uiso 0.5 1 calc R . P E -3

loop_
_atom_site_aniso_label
_atom_site_aniso_U_11
_atom_site_aniso_U_22
_atom_site_aniso_U_33
_atom_site_aniso_U_23
_atom_site_aniso_U_13
_atom_site_aniso_U_12
Nd1 0.01946(19) 0.01571(19) 0.0163(2) 0.00217(16) 0.00912(15) 0.00009(15)
Nd2 0.01765(19) 0.0193(2) 0.0169(2) 0.00269(16) 0.00802(15) 0.00024(15)
O4 0.019(2) 0.023(3) 0.021(3) 0.004(2) 0.010(2) -0.003(2)
O7 0.028(3) 0.022(3) 0.024(3) 0.002(2) 0.016(2) -0.003(2)
O8 0.018(2) 0.021(2) 0.014(2) -0.002(2) 0.0074(18) -0.0034(19)
N1 0.020(3) 0.030(3) 0.026(3) -0.001(3) 0.012(3) -0.002(3)
O3 0.034(3) 0.031(3) 0.025(3) 0.007(2) 0.021(2) 0.005(2)
O2 0.030(3) 0.039(3) 0.026(3) -0.003(2) 0.017(2) -0.001(2)
C29 0.028(4) 0.023(4) 0.023(4) 0.004(3) 0.010(3) 0.000(3)
N4 0.036(3) 0.022(3) 0.020(3) 0.007(3) 0.017(3) 0.000(3)
O1 0.046(3) 0.050(4) 0.036(3) -0.011(3) 0.025(3) 0.004(3)
N2 0.026(3) 0.018(3) 0.022(3) 0.000(3) 0.012(3) -0.002(3)
N5 0.022(3) 0.022(3) 0.021(3) 0.005(3) 0.007(2) 0.001(2)
C38A 0.053(6) 0.055(7) 0.051(6) -0.001(5) 0.024(5) 0.002(4)
C9 0.017(3) 0.016(4) 0.029(4) 0.007(3) 0.006(3) -0.002(3)
C36 0.022(3) 0.018(4) 0.016(4) -0.005(3) 0.009(3) -0.003(3)
O6 0.097(5) 0.031(3) 0.044(4) 0.011(3) 0.051(4) 0.002(3)
C2 0.029(4) 0.036(5) 0.025(4) -0.007(4) 0.010(3) -0.003(3)
C28 0.031(4) 0.018(4) 0.017(4) 0.004(3) 0.006(3) -0.003(3)
C5 0.025(4) 0.027(4) 0.027(4) -0.006(3) 0.012(3) -0.001(3)
C30 0.036(4) 0.025(4) 0.010(3) 0.006(3) 0.011(3) -0.002(3)
N3 0.038(4) 0.015(3) 0.050(4) 0.000(3) 0.022(3) -0.006(3)
C8 0.014(3) 0.043(5) 0.024(4) 0.002(4) 0.011(3) 0.001(3)
C6 0.017(3) 0.029(4) 0.027(4) -0.009(3) 0.011(3) -0.005(3)
C27 0.036(4) 0.024(4) 0.019(4) 0.003(3) 0.011(3) 0.000(3)
C12 0.021(4) 0.025(4) 0.045(5) 0.002(4) 0.014(4) -0.001(3)
C35 0.023(4) 0.023(4) 0.017(4) 0.004(3) 0.011(3) 0.000(3)
C7 0.013(3) 0.022(4) 0.026(4) -0.002(3) 0.005(3) 0.004(3)
O5 0.113(5) 0.028(3) 0.060(4) 0.016(3) 0.061(4) -0.002(3)
N6 0.106(6) 0.023(4) 0.044(4) -0.004(4) 0.046(4) 0.005(4)
C11 0.028(4) 0.023(4) 0.052(5) 0.008(4) 0.020(4) -0.002(3)
C14 0.020(3) 0.021(4) 0.021(4) 0.004(3) 0.008(3) 0.001(3)
C4 0.023(4) 0.034(4) 0.036(5) -0.005(4) 0.010(3) 0.001(3)
C24 0.066(6) 0.025(4) 0.034(5) 0.003(4) 0.031(4) -0.007(4)
C10 0.026(4) 0.043(5) 0.038(5) 0.010(4) 0.022(4) -0.004(4)
C1 0.019(4) 0.036(4) 0.020(4) -0.003(4) 0.006(3) -0.001(3)
C20 0.042(5) 0.031(5) 0.048(5) -0.012(4) 0.017(4) -0.003(4)
C23 0.051(5) 0.030(4) 0.033(5) 0.004(4) 0.028(4) -0.002(4)
C3 0.028(4) 0.044(5) 0.033(5) -0.022(4) 0.013(3) 0.001(4)
C26 0.039(5) 0.032(5) 0.028(4) -0.004(4) 0.011(4) 0.002(4)
C31 0.026(4) 0.020(4) 0.018(4) 0.000(3) 0.010(3) -0.007(3)
C41 0.076(7) 0.029(5) 0.047(6) 0.005(4) 0.029(5) 0.009(4)
C33 0.102(7) 0.025(4) 0.027(4) 0.002(4) 0.044(5) -0.002(5)
C39 0.036(4) 0.021(4) 0.039(5) 0.001(4) 0.020(4) 0.006(3)
C40 0.041(5) 0.044(5) 0.065(6) -0.024(5) 0.028(4) -0.005(4)
C44 0.117(9) 0.027(5) 0.065(7) 0.019(5) 0.053(6) 0.004(5)
C34 0.059(5) 0.032(5) 0.032(5) -0.003(4) 0.029(4) 0.001(4)
C25 0.051(5) 0.017(4) 0.029(4) 0.006(4) 0.011(4) -0.001(4)
C21 0.051(6) 0.046(6) 0.073(7) 0.015(5) 0.027(5) -0.002(5)
C32 0.074(6) 0.026(4) 0.027(4) 0.001(4) 0.032(4) -0.005(4)
C37A 0.046(6) 0.043(6) 0.043(6) 0.001(4) 0.019(4) 0.001(4)
O12 0.022(2) 0.022(2) 0.014(2) 0.000(2) 0.0086(19) -0.004(2)
O17 0.027(3) 0.053(4) 0.022(3) 0.004(3) 0.013(2) 0.005(2)
O14 0.046(3) 0.028(3) 0.029(3) 0.006(2) 0.016(3) 0.001(3)
O16 0.017(2) 0.041(3) 0.028(3) 0.004(2) 0.012(2) -0.002(2)
O13 0.047(3) 0.025(3) 0.057(4) -0.010(3) 0.034(3) -0.009(3)
O15 0.080(4) 0.025(3) 0.053(4) -0.007(3) 0.038(3) 0.008(3)
O18 0.021(3) 0.092(5) 0.017(3) 0.002(3) 0.001(2) -0.013(3)
N10 0.051(4) 0.028(4) 0.033(4) 0.002(3) 0.029(3) 0.003(3)
N11 0.028(3) 0.038(4) 0.019(3) 0.008(3) 0.008(3) -0.002(3)
C45 0.027(4) 0.015(3) 0.017(3) -0.001(3) 0.014(3) -0.001(3)
C46 0.018(3) 0.019(4) 0.024(4) 0.000(3) 0.012(3) 0.000(3)
C50 0.025(4) 0.012(3) 0.018(4) -0.001(3) 0.010(3) -0.003(3)
O10 0.021(2) 0.019(2) 0.014(2) 0.005(2) 0.0083(19) 0.0009(19)
O11 0.026(3) 0.025(3) 0.026(3) 0.011(2) 0.012(2) 0.000(2)
O9 0.017(2) 0.027(3) 0.027(3) 0.008(2) 0.006(2) 0.002(2)
N7 0.016(3) 0.013(3) 0.018(3) 0.001(2) 0.005(2) 0.001(2)
N8 0.017(3) 0.019(3) 0.013(3) -0.001(2) 0.007(2) 0.003(2)
C51 0.019(3) 0.019(4) 0.025(4) -0.004(3) 0.011(3) -0.001(3)
C13 0.023(4) 0.035(4) 0.022(4) 0.005(4) 0.007(3) 0.001(3)
C54 0.026(4) 0.015(3) 0.018(4) -0.008(3) 0.014(3) -0.004(3)
C55 0.020(4) 0.021(4) 0.023(4) 0.002(3) 0.006(3) 0.006(3)
N9 0.025(3) 0.064(5) 0.024(4) 0.024(4) 0.000(3) -0.008(3)
C17 0.039(5) 0.020(4) 0.051(5) -0.006(4) 0.021(4) -0.005(3)
C48 0.030(4) 0.036(4) 0.024(4) 0.014(4) 0.013(3) -0.001(3)
C58 0.027(4) 0.029(4) 0.032(4) 0.017(4) 0.009(3) 0.001(3)
C52 0.027(4) 0.018(4) 0.022(4) -0.001(3) 0.016(3) -0.003(3)
C53 0.022(3) 0.016(4) 0.017(4) 0.001(3) 0.005(3) -0.002(3)
C49 0.022(4) 0.026(4) 0.022(4) 0.000(3) 0.007(3) -0.007(3)
C15 0.030(4) 0.030(5) 0.073(6) -0.001(5) 0.025(4) -0.006(4)
C56 0.022(4) 0.036(5) 0.034(4) 0.019(4) 0.006(3) 0.001(3)
C47 0.026(4) 0.035(4) 0.021(4) 0.003(3) 0.010(3) -0.001(3)
C59 0.014(4) 0.053(5) 0.025(4) 0.019(4) -0.003(3) -0.003(3)
C57 0.038(5) 0.034(5) 0.031(4) 0.023(4) 0.007(4) 0.001(4)
C60 0.045(5) 0.068(7) 0.036(5) 0.009(5) 0.008(4) -0.004(5)
C18 0.066(6) 0.055(6) 0.045(6) -0.006(5) 0.011(5) -0.005(5)
C16 0.050(5) 0.027(5) 0.083(7) 0.007(5) 0.036(5) 0.000(4)
C66 0.022(4) 0.047(6) 0.070(6) 0.028(5) 0.010(4) 0.006(4)
C67 0.077(8) 0.057(7) 0.084(9) 0.009(7) 0.050(7) -0.004(6)
C69 0.077(8) 0.053(7) 0.070(8) 0.010(6) 0.045(6) 0.013(6)
N14 0.143(10) 0.114(10) 0.109(9) -0.024(8) 0.085(8) -0.058(8)
C63 0.051(4) 0.050(4) 0.062(4) 0.021(4) 0.016(3) -0.004(3)
C68 0.080(8) 0.066(7) 0.084(8) 0.005(7) 0.046(6) 0.003(6)
C70 0.153(11) 0.041(6) 0.051(7) 0.009(5) 0.049(7) -0.005(7)
C61B 0.026(5) 0.033(6) 0.028(6) 0.002(4) 0.013(4) 0.000(4)
C65 0.085(7) 0.059(6) 0.098(7) 0.036(5) 0.019(5) -0.028(5)
C64 0.080(5) 0.074(5) 0.079(5) 0.023(4) 0.032(4) -0.005(4)
C42A 0.026(5) 0.017(5) 0.018(5) -0.005(4) 0.010(4) 0.005(4)
C43A 0.043(7) 0.028(7) 0.038(7) -0.002(6) 0.018(6) -0.009(6)
C62B 0.059(7) 0.056(7) 0.062(7) 0.009(5) 0.025(5) -0.006(5)
C22 0.080(8) 0.076(8) 0.110(10) 0.022(8) 0.063(7) 0.004(6)
C19 0.057(5) 0.055(5) 0.039(5) -0.017(4) 0.020(4) 0.009(4)
N13 0.066(6) 0.091(8) 0.084(7) 0.007(6) 0.033(6) 0.004(5)
C62A 0.083(8) 0.090(9) 0.083(9) 0.004(5) 0.039(5) -0.005(5)
C61A 0.054(7) 0.057(7) 0.059(7) 0.001(5) 0.022(5) 0.001(5)
C38B 0.036(5) 0.036(6) 0.030(5) -0.003(4) 0.013(4) -0.003(4)
C37B 0.021(5) 0.023(5) 0.017(5) -0.002(4) 0.010(4) 0.001(4)
C72 0.051(6) 0.035(5) 0.089(8) -0.002(5) 0.024(5) 0.004(4)
C71 0.054(6) 0.054(7) 0.115(10) 0.006(7) 0.041(6) -0.013(6)
N12 0.111(9) 0.069(8) 0.223(15) 0.072(9) 0.071(9) 0.021(7)
C42B 0.088(8) 0.087(9) 0.086(8) 0.001(5) 0.039(5) -0.002(5)
C43B 0.128(13) 0.122(14) 0.124(13) 0.002(9) 0.060(9) -0.004(9)

loop_
_atom_type_symbol
_atom_type_description
_atom_type_scat_dispersion_real
_atom_type_scat_dispersion_imag
_atom_type_scat_source
C C 0.0033 0.0016 'International Tables Vol C Tables 4.2.6.8 and 6.1.1.4'
H H 0.0000 0.0000 'International Tables Vol C Tables 4.2.6.8 and 6.1.1.4'
N N 0.0061 0.0033 'International Tables Vol C Tables 4.2.6.8 and 6.1.1.4'
Nd Nd -0.1943 3.0179 'International Tables Vol C Tables 4.2.6.8 and 6.1.1.4'
O O 0.0106 0.0060 'International Tables Vol C Tables 4.2.6.8 and 6.1.1.4'

loop_
_geom_angle_atom_site_label_1
_geom_angle_atom_site_label_2
_geom_angle_atom_site_label_3
_geom_angle
_geom_angle_site_symmetry_1
_geom_angle_site_symmetry_3
_geom_angle_publ_flag
O4 Nd1 Nd2 39.96(10) . . ?
O4 Nd1 N5 80.11(15) . . ?
O4 Nd1 O14 83.72(15) . . ?
O4 Nd1 O13 132.55(16) . . ?
O4 Nd1 N10 108.39(17) . . ?
O4 Nd1 N8 135.45(15) . . ?
O7 Nd1 Nd2 137.67(10) . . ?
O7 Nd1 O4 97.99(14) . . ?
O7 Nd1 N5 62.93(16) . . ?
O7 Nd1 O14 65.35(14) . . ?
O7 Nd1 O13 66.05(15) . . ?
O7 Nd1 N10 58.30(16) . . ?
O7 Nd1 N8 125.28(15) . . ?
O8 Nd1 Nd2 43.82(9) . . ?
O8 Nd1 O4 69.50(14) . . ?
O8 Nd1 O7 132.92(14) . . ?
O8 Nd1 N5 70.16(16) . . ?
O8 Nd1 O14 148.48(15) . . ?
O8 Nd1 O13 153.41(15) . . ?
O8 Nd1 N10 168.35(15) . . ?
O8 Nd1 O11 92.95(15) . . ?
O8 Nd1 N8 85.56(15) . . ?
N5 Nd1 Nd2 96.94(12) . . ?
N5 Nd1 O14 122.45(16) . . ?
N5 Nd1 N10 121.22(17) . . ?
O12 Nd1 Nd2 41.88(10) . . ?
O12 Nd1 O4 67.83(14) . . ?
O12 Nd1 O7 144.22(14) . . ?
O12 Nd1 O8 74.64(14) . . ?
O12 Nd1 N5 138.78(16) . . ?
O12 Nd1 O14 80.13(15) . . ?
O12 Nd1 O13 98.63(16) . . ?
O12 Nd1 N10 93.89(16) . . ?
O12 Nd1 O11 133.31(14) . . ?
O12 Nd1 N8 70.27(15) . . ?
O14 Nd1 Nd2 104.70(11) . . ?
O14 Nd1 N10 25.12(15) . . ?
O13 Nd1 Nd2 139.77(12) . . ?
O13 Nd1 N5 122.37(17) . . ?
O13 Nd1 O14 48.84(16) . . ?
O13 Nd1 N10 24.61(16) . . ?
O13 Nd1 N8 68.10(16) . . ?
N10 Nd1 Nd2 127.31(13) . . ?
O11 Nd1 Nd2 135.59(11) . . ?
O11 Nd1 O4 149.25(15) . . ?
O11 Nd1 O7 75.17(15) . . ?
O11 Nd1 N5 70.02(15) . . ?
O11 Nd1 O14 118.27(16) . . ?
O11 Nd1 O13 72.74(17) . . ?
O11 Nd1 N10 93.62(18) . . ?
O11 Nd1 N8 63.91(15) . . ?
N8 Nd1 Nd2 96.90(11) . . ?
N8 Nd1 N5 126.13(16) . . ?
N8 Nd1 O14 103.52(16) . . ?
N8 Nd1 N10 88.71(17) . . ?
O4 Nd2 Nd1 43.37(10) . . ?
O4 Nd2 O8 70.20(14) . . ?
O4 Nd2 O3 131.56(15) . . ?
O4 Nd2 N2 69.49(16) . . ?
O4 Nd2 O12 68.98(14) . . ?
O4 Nd2 O17 88.15(15) . . ?
O4 Nd2 O16 76.79(15) . . ?
O4 Nd2 O9 148.17(14) . 3_676 ?
O8 Nd2 Nd1 41.35(10) . . ?
O8 Nd2 N2 74.75(15) . . ?
O8 Nd2 O17 144.72(14) . . ?
O8 Nd2 O16 141.57(14) . . ?
O8 Nd2 O9 135.78(13) . 3_676 ?
O3 Nd2 Nd1 140.68(11) . . ?
O3 Nd2 O8 100.02(14) . . ?
O3 Nd2 N2 62.26(16) . . ?
O3 Nd2 O12 154.65(15) . . ?
O3 Nd2 O17 73.40(16) . . ?
O3 Nd2 O16 116.70(15) . . ?
O3 Nd2 O9 70.06(15) . 3_676 ?
N2 Nd2 Nd1 93.42(12) . . ?
N2 Nd2 O9 127.79(15) . 3_676 ?
O12 Nd2 Nd1 39.93(10) . . ?
O12 Nd2 O8 70.98(13) . . ?
O12 Nd2 N2 132.83(15) . . ?
O12 Nd2 O17 127.65(14) . . ?
O12 Nd2 O16 79.32(14) . . ?
O12 Nd2 O9 99.38(14) . 3_676 ?
O17 Nd2 Nd1 130.68(12) . . ?
O17 Nd2 N2 71.61(15) . . ?
O17 Nd2 O16 49.18(14) . . ?
O17 Nd2 O9 75.68(14) . 3_676 ?
O16 Nd2 Nd1 100.46(11) . . ?
O16 Nd2 N2 111.57(15) . . ?
O16 Nd2 O9 71.87(14) . 3_676 ?
O10 Nd2 Nd1 92.67(10) 3_676 . ?
O10 Nd2 O4 136.04(14) 3_676 . ?
O10 Nd2 O8 74.86(14) 3_676 . ?
O10 Nd2 O3 79.73(15) 3_676 . ?
O10 Nd2 N2 125.20(15) 3_676 . ?
O10 Nd2 O12 75.06(14) 3_676 . ?
O10 Nd2 O17 134.78(16) 3_676 . ?
O10 Nd2 O16 120.62(14) 3_676 . ?
O10 Nd2 O9 61.08(13) 3_676 3_676 ?
O9 Nd2 Nd1 138.42(9) 3_676 . ?
Nd2 O4 Nd1 96.66(14) . . ?
C14 O4 Nd1 109.7(4) . . ?
C14 O4 Nd2 142.4(4) . . ?
C29 O7 Nd1 123.3(4) . . ?
Nd1 O8 Nd2 94.82(14) . . ?
C36 O8 Nd1 139.0(4) . . ?
C36 O8 Nd2 118.5(4) . . ?
C7 N1 N2 118.0(6) . . ?
C7 O3 Nd2 125.7(4) . . ?
O7 C29 N4 120.5(6) . . ?
O7 C29 C28 120.8(6) . . ?
N4 C29 C28 118.7(6) . . ?
C29 N4 N5 119.7(5) . . ?
C2 O1 C19 117.1(7) . . ?
N1 N2 Nd2 112.7(4) . . ?
C8 N2 Nd2 132.2(5) . . ?
C8 N2 N1 115.0(6) . . ?
N4 N5 Nd1 113.4(4) . . ?
C30 N5 Nd1 131.4(5) . . ?
C30 N5 N4 114.6(5) . . ?
C37A C38A C38B 32.5(8) . . ?
C37B C38A C37A 38.7(13) . . ?
C37B C38A C38B 71.1(15) . . ?
C14 C9 C8 124.1(6) . . ?
C14 C9 C10 117.3(6) . . ?
C10 C9 C8 118.6(7) . . ?
O8 C36 C35 118.7(6) . . ?
O8 C36 C31 122.6(6) . . ?
C35 C36 C31 118.7(6) . . ?
O1 C2 C1 113.0(7) . . ?
O1 C2 C3 126.4(7) . . ?
C3 C2 C1 120.5(7) . . ?
C27 C28 C29 117.1(6) . . ?
C27 C28 C23 118.6(7) . . ?
C23 C28 C29 124.0(7) . . ?
C4 C5 C6 121.6(7) . . ?
N5 C30 C31 127.8(6) . . ?
C12 N3 C17 121.1(6) . . ?
C12 N3 C15 122.3(7) . . ?
C17 N3 C15 116.4(6) . . ?
N2 C8 C9 127.2(7) . . ?
C5 C6 C7 114.8(6) . . ?
C1 C6 C5 119.3(7) . . ?
C1 C6 C7 125.8(7) . . ?
C26 C27 C28 122.4(7) . . ?
N3 C12 C11 121.5(7) . . ?
N3 C12 C13 121.6(7) . . ?
C13 C12 C11 116.8(7) . . ?
C34 C35 C36 122.7(6) . . ?
N1 C7 C6 120.8(6) . . ?
O3 C7 N1 119.5(6) . . ?
O3 C7 C6 119.7(6) . . ?
C24 O5 C44 116.6(7) . . ?
C39 N6 C37A 113.3(9) . . ?
C39 N6 C37B 114.4(8) . . ?
C34 N6 C39 122.6(7) . . ?
C34 N6 C37A 118.9(9) . . ?
C34 N6 C37B 121.7(8) . . ?
C37B N6 C37A 35.4(7) . . ?
C10 C11 C12 120.7(7) . . ?
O4 C14 C9 122.4(6) . . ?
O4 C14 C13 118.8(6) . . ?
C13 C14 C9 118.8(6) . . ?
C5 C4 C20 121.3(7) . . ?
C5 C4 C3 118.0(7) . . ?
C3 C4 C20 120.6(7) . . ?
O5 C24 C23 113.8(7) . . ?
C25 C24 O5 125.2(7) . . ?
C25 C24 C23 121.0(7) . . ?
C11 C10 C9 122.7(7) . . ?
O2 C1 C2 121.1(7) . . ?
O2 C1 C6 119.6(6) . . ?
C6 C1 C2 119.2(7) . . ?
C21 C20 C4 114.8(7) . . ?
O6 C23 C28 120.3(7) . . ?
O6 C23 C24 120.1(7) . . ?
C28 C23 C24 119.5(7) . . ?
C2 C3 C4 121.2(7) . . ?
C27 C26 C41 122.0(7) . . ?
C27 C26 C25 118.0(7) . . ?
C25 C26 C41 120.0(7) . . ?
C36 C31 C30 125.7(6) . . ?
C32 C31 C36 118.2(6) . . ?
C32 C31 C30 116.2(6) . . ?
C42A C41 C26 114.5(8) . . ?
C42A C41 C42B 115.9(13) . . ?
C42B C41 C26 118.5(12) . . ?
C32 C33 C34 120.9(7) . . ?
N6 C39 C40 112.7(7) . . ?
C35 C34 C33 116.6(7) . . ?
N6 C34 C35 121.6(7) . . ?
N6 C34 C33 121.8(7) . . ?
C24 C25 C26 120.5(7) . . ?
C22 C21 C20 126.6(10) . . ?
C33 C32 C31 122.8(7) . . ?
C38A C37A N6 101.8(15) . . ?
C38B C37A C38A 83.3(19) . . ?
C38B C37A N6 164(2) . . ?
C38B C37A C37B 121(3) . . ?
C37B C37A C38A 37.3(13) . . ?
C37B C37A N6 65.1(15) . . ?
Nd1 O12 Nd2 98.19(15) . . ?
C45 O12 Nd1 138.6(4) . . ?
C45 O12 Nd2 118.2(4) . . ?
N11 O17 Nd2 96.3(4) . . ?
N10 O14 Nd1 91.0(4) . . ?
N11 O16 Nd2 97.3(4) . . ?
N10 O13 Nd1 95.7(4) . . ?
O14 N10 Nd1 63.9(3) . . ?
O14 N10 O15 119.9(7) . . ?
O13 N10 Nd1 59.7(4) . . ?
O13 N10 O14 120.1(6) . . ?
O13 N10 O15 120.0(7) . . ?
O15 N10 Nd1 158.7(5) . . ?
O16 N11 O17 116.9(5) . . ?
O18 N11 O17 120.2(6) . . ?
O18 N11 O16 122.9(6) . . ?
O12 C45 C46 117.8(6) . . ?
O12 C45 C50 122.3(6) . . ?
C46 C45 C50 119.9(6) . . ?
C45 C46 C47 122.1(6) . . ?
C45 C50 C51 125.6(6) . . ?
C45 C50 C49 117.4(6) . . ?
C49 C50 C51 116.9(6) . . ?
C54 O10 Nd2 129.2(4) . 3_676 ?
C52 O11 Nd1 123.2(4) . . ?
C55 O9 Nd2 114.9(3) . 3_676 ?
C55 O9 C66 116.1(5) . . ?
C66 O9 Nd2 128.5(4) . 3_676 ?
C52 N7 N8 118.4(5) . . ?
N7 N8 Nd1 113.4(4) . . ?
C51 N8 Nd1 132.3(4) . . ?
C51 N8 N7 113.8(5) . . ?
N8 C51 C50 126.0(6) . . ?
C14 C13 C12 123.6(7) . . ?
O10 C54 C55 118.7(6) . . ?
O10 C54 C53 124.0(6) . . ?
C53 C54 C55 117.2(6) . . ?
O9 C55 C54 112.8(6) . . ?
C56 C55 O9 124.8(6) . . ?
C56 C55 C54 122.4(6) . . ?
C47 N9 C59 120.6(6) . . ?
C47 N9 C61B 122.2(8) . . ?
C47 N9 C61A 120.6(10) . . ?
C59 N9 C61B 114.8(8) . . ?
C59 N9 C61A 117.1(9) . . ?
C61B N9 C61A 28.9(9) . . ?
N3 C17 C18 113.8(7) . . ?
C49 C48 C47 120.2(6) . . ?
C57 C58 C53 120.4(7) . . ?
O11 C52 N7 120.5(6) . . ?
O11 C52 C53 123.0(6) . . ?
N7 C52 C53 116.5(6) . . ?
C54 C53 C58 120.6(6) . . ?
C54 C53 C52 122.4(6) . . ?
C58 C53 C52 117.0(6) . . ?
C48 C49 C50 122.7(6) . . ?
N3 C15 C16 112.6(6) . . ?
C55 C56 C57 119.6(6) . . ?
C46 C47 C48 117.6(6) . . ?
N9 C47 C46 121.2(6) . . ?
N9 C47 C48 121.2(6) . . ?
N9 C59 C60 112.6(7) . . ?
C58 C57 C56 119.5(7) . . ?
C58 C57 C63 119.5(7) . . ?
C56 C57 C63 121.0(6) . . ?
N14 C67 C68 177.2(13) . . ?
N13 C69 C70 177.7(13) . . ?
C64 C63 C57 115.7(8) . . ?
N9 C61B C62B 107.1(15) . . ?
C62A C61B N9 158(3) . . ?
C62A C61B C62B 94(2) . . ?
C61A C61B N9 81(3) . . ?
C61A C61B C62B 26(2) . . ?
C61A C61B C62A 119(3) . . ?
C65 C64 C63 125.8(13) . . ?
C43A C42A C41 122.7(13) . . ?
C61B C62B C62A 29.8(9) . . ?
C61A C62B C61B 20.5(18) . . ?
C61A C62B C62A 50.2(19) . . ?
C61B C62A C62B 56.6(18) . . ?
C61B C62A C61A 26.9(16) . . ?
C61A C62A C62B 29.9(11) . . ?
C61B C61A N9 70(2) . . ?
C61B C61A C62B 133(4) . . ?
C61B C61A C62A 34(2) . . ?
C62B C61A N9 156(3) . . ?
C62B C61A C62A 100(2) . . ?
C62A C61A N9 104(2) . . ?
C37A C38B C38A 64.2(17) . . ?
C37A C38B C37B 31.0(15) . . ?
C37B C38B C38A 33.3(8) . . ?
C38A C37B N6 168(2) . . ?
C38A C37B C37A 104(2) . . ?
C38A C37B C38B 75.6(16) . . ?
N6 C37B C38B 106.9(12) . . ?
C37A C37B N6 79.5(16) . . ?
C37A C37B C38B 28.5(13) . . ?
N12 C71 C72 179.0(12) . . ?
C43B C42B C41 130(2) . . ?

loop_
_geom_bond_atom_site_label_1
_geom_bond_atom_site_label_2
_geom_bond_distance
_geom_bond_site_symmetry_2
_geom_bond_publ_flag
Nd1 Nd2 3.6504(5) . ?
Nd1 O4 2.524(4) . ?
Nd1 O7 2.471(4) . ?
Nd1 O8 2.420(4) . ?
Nd1 N5 2.606(6) . ?
Nd1 O12 2.367(4) . ?
Nd1 O14 2.658(5) . ?
Nd1 O13 2.567(5) . ?
Nd1 N10 2.960(6) . ?
Nd1 O11 2.423(4) . ?
Nd1 N8 2.583(5) . ?
Nd2 O4 2.361(4) . ?
Nd2 O8 2.537(4) . ?
Nd2 O3 2.408(5) . ?
Nd2 N2 2.638(5) . ?
Nd2 O12 2.462(4) . ?
Nd2 O17 2.602(5) . ?
Nd2 O16 2.605(5) . ?
Nd2 O10 2.337(4) 3_676 ?
Nd2 O9 2.740(4) 3_676 ?
O4 C14 1.343(8) . ?
O7 C29 1.241(8) . ?
O8 C36 1.343(7) . ?
N1 N2 1.391(8) . ?
N1 C7 1.345(9) . ?
O3 C7 1.246(8) . ?
O2 C1 1.376(8) . ?
C29 N4 1.333(9) . ?
C29 C28 1.478(9) . ?
N4 N5 1.384(7) . ?
O1 C2 1.366(9) . ?
O1 C19 1.431(9) . ?
N2 C8 1.278(9) . ?
N5 C30 1.300(8) . ?
C38A C37A 1.45(2) . ?
C38A C38B 1.60(2) . ?
C38A C37B 0.904(19) . ?
C9 C8 1.450(10) . ?
C9 C14 1.417(9) . ?
C9 C10 1.417(9) . ?
C36 C35 1.400(9) . ?
C36 C31 1.415(9) . ?
O6 C23 1.363(9) . ?
C2 C1 1.406(10) . ?
C2 C3 1.368(11) . ?
C28 C27 1.391(10) . ?
C28 C23 1.397(10) . ?
C5 C6 1.402(10) . ?
C5 C4 1.387(10) . ?
C30 C31 1.420(9) . ?
N3 C12 1.387(9) . ?
N3 C17 1.447(9) . ?
N3 C15 1.476(9) . ?
C6 C7 1.483(9) . ?
C6 C1 1.382(9) . ?
C27 C26 1.390(10) . ?
C12 C11 1.404(10) . ?
C12 C13 1.403(10) . ?
C35 C34 1.399(10) . ?
O5 C24 1.356(9) . ?
O5 C44 1.441(10) . ?
N6 C39 1.445(10) . ?
N6 C34 1.365(10) . ?
N6 C37A 1.582(19) . ?
N6 C37B 1.459(15) . ?
C11 C10 1.373(10) . ?
C14 C13 1.395(10) . ?
C4 C20 1.526(11) . ?
C4 C3 1.393(10) . ?
C24 C23 1.416(10) . ?
C24 C25 1.356(11) . ?
C20 C21 1.462(12) . ?
C26 C41 1.515(11) . ?
C26 C25 1.420(10) . ?
C31 C32 1.380(9) . ?
C41 C42A 1.458(15) . ?
C41 C42B 1.47(2) . ?
C33 C34 1.409(10) . ?
C33 C32 1.364(10) . ?
C39 C40 1.509(10) . ?
C21 C22 1.298(13) . ?
C37A C38B 0.863(19) . ?
C37A C37B 0.932(19) . ?
O12 C45 1.353(7) . ?
O17 N11 1.291(7) . ?
O14 N10 1.257(7) . ?
O16 N11 1.251(7) . ?
O13 N10 1.239(8) . ?
O15 N10 1.267(8) . ?
O18 N11 1.224(7) . ?
C45 C46 1.391(9) . ?
C45 C50 1.403(9) . ?
C46 C47 1.401(9) . ?
C50 C51 1.437(9) . ?
C50 C49 1.413(9) . ?
O10 C54 1.328(7) . ?
O11 C52 1.258(7) . ?
O9 C55 1.400(8) . ?
O9 C66 1.410(8) . ?
N7 N8 1.397(7) . ?
N7 C52 1.345(8) . ?
N8 C51 1.295(8) . ?
C54 C55 1.418(9) . ?
C54 C53 1.387(9) . ?
C55 C56 1.362(9) . ?
N9 C47 1.376(8) . ?
N9 C59 1.450(8) . ?
N9 C61B 1.467(17) . ?
N9 C61A 1.54(2) . ?
C17 C18 1.522(11) . ?
C48 C49 1.360(9) . ?
C48 C47 1.415(9) . ?
C58 C53 1.413(9) . ?
C58 C57 1.378(9) . ?
C52 C53 1.472(9) . ?
C15 C16 1.514(11) . ?
C56 C57 1.405(10) . ?
C59 C60 1.536(12) . ?
C57 C63 1.538(11) . ?
C67 N14 1.159(14) . ?
C67 C68 1.458(15) . ?
C69 C70 1.455(15) . ?
C69 N13 1.135(12) . ?
C63 C64 1.428(13) . ?
C61B C62B 1.56(3) . ?
C61B C62A 0.93(2) . ?
C61B C61A 0.75(2) . ?
C65 C64 1.322(14) . ?
C42A C43A 1.316(19) . ?
C62B C62A 1.86(3) . ?
C62B C61A 0.94(3) . ?
C62A C61A 1.45(3) . ?
C38B C37B 1.559(19) . ?
C72 C71 1.455(14) . ?
C71 N12 1.129(13) . ?
C42B C43B 1.43(3) . ?
